data_1576174
loop_
_publ_author_name
'Mao, Xiaofeng'
'Zhang, Jie'
'Xie, Zuowei'

_publ_section_title
;
 Regioselective C(sp<sup>3</sup>)-H borylation <i>via</i> a diarylboryl
 anion surrogate in sp<sup>2</sup>-sp<sup>3</sup> diboranes(5).
;
_journal_issue 47
_journal_name_full 'Chemical science'
_journal_page_first 22314
_journal_page_last 22321
_journal_paper_doi 10.1039/d5sc07180a
_journal_volume 16
_journal_year 2025
_chemical_formula_sum 'C52 H71 B2 Li O4'
_chemical_formula_weight 788.64
_space_group_crystal_system monoclinic
_space_group_IT_number 15
_space_group_name_Hall '-C 2yc'
_space_group_name_H-M_alt 'C 1 2/c 1'
_atom_sites_solution_hydrogens mixed
_audit_creation_method SHELXL-2018/3
_audit_update_record
;
2025-07-26 deposited with the CCDC.	2025-11-04 downloaded from the CCDC.
;
_cell_angle_alpha 90
_cell_angle_beta 91.176(11)
_cell_angle_gamma 90
_cell_formula_units_Z 4
_cell_length_a 16.357(10)
_cell_length_b 15.629(9)
_cell_length_c 18.879(11)
_cell_measurement_reflns_used 1198
_cell_measurement_temperature 233(2)
_cell_measurement_theta_max 25.249
_cell_measurement_theta_min 2.606
_cell_volume 4825(5)
_computing_cell_refinement 'BRUKER D8VENTURE DIFFRACTOMETER'
_computing_data_collection 'BRUKER D8VENTURE DIFFRACTOMETER'
_computing_data_reduction 'BRUKER D8VENTURE DIFFRACTOMETER'
_computing_structure_refinement 'SHELXL-2018/3 (Sheldrick, 2018)'
_computing_structure_solution 'SHELXT 2018/2 (Sheldrick, 2018)'
_diffrn_ambient_temperature 233(2)
_diffrn_measured_fraction_theta_full 0.999
_diffrn_measured_fraction_theta_max 0.999
_diffrn_measurement_device_type 'BRUKER D8VENTURE DIFFRACTOMETER'
_diffrn_measurement_method 'PHI & OMEGA SCAN'
_diffrn_radiation_type MoK\a
_diffrn_radiation_wavelength 0.71073
_diffrn_reflns_av_R_equivalents 0.0561
_diffrn_reflns_av_unetI/netI 0.0359
_diffrn_reflns_Laue_measured_fraction_full 0.999
_diffrn_reflns_Laue_measured_fraction_max 0.999
_diffrn_reflns_limit_h_max 19
_diffrn_reflns_limit_h_min -19
_diffrn_reflns_limit_k_max 18
_diffrn_reflns_limit_k_min -18
_diffrn_reflns_limit_l_max 22
_diffrn_reflns_limit_l_min -22
_diffrn_reflns_number 35280
_diffrn_reflns_point_group_measured_fraction_full 0.999
_diffrn_reflns_point_group_measured_fraction_max 0.999
_diffrn_reflns_theta_full 25.242
_diffrn_reflns_theta_max 25.249
_diffrn_reflns_theta_min 2.606
_exptl_absorpt_coefficient_mu 0.065
_exptl_absorpt_correction_T_max 0.7456
_exptl_absorpt_correction_T_min 0.5872
_exptl_absorpt_correction_type multi-scan
_exptl_absorpt_process_details
; 
 SADABS 2016/2: Krause, L., Herbst-Irmer, R., Sheldrick G.M. & Stalke D.,
 J. Appl. Cryst. 48 (2015) 3-10
;
_exptl_crystal_colour colourless
_exptl_crystal_density_diffrn 1.086
_exptl_crystal_description block
_exptl_crystal_F_000 1712
_exptl_crystal_size_max 0.500
_exptl_crystal_size_mid 0.400
_exptl_crystal_size_min 0.300
_refine_diff_density_max 0.463
_refine_diff_density_min -0.343
_refine_diff_density_rms 0.055
_refine_ls_extinction_method none
_refine_ls_goodness_of_fit_ref 1.068
_refine_ls_hydrogen_treatment mixed
_refine_ls_matrix_type full
_refine_ls_number_parameters 378
_refine_ls_number_reflns 4376
_refine_ls_number_restraints 574
_refine_ls_restrained_S_all 1.112
_refine_ls_R_factor_all 0.1154
_refine_ls_R_factor_gt 0.0960
_refine_ls_shift/su_max 0.000
_refine_ls_shift/su_mean 0.000
_refine_ls_structure_factor_coef Fsqd
_refine_ls_weighting_details 'w=1/[\s^2^(Fo^2^)+(0.1004P)^2^+9.9646P] where P=(Fo^2^+2Fc^2^)/3'
_refine_ls_weighting_scheme calc
_refine_ls_wR_factor_gt 0.2331
_refine_ls_wR_factor_ref 0.2490
_reflns_Friedel_coverage 0.000
_reflns_number_gt 3511
_reflns_number_total 4376
_reflns_threshold_expression 'I > 2\s(I)'
_cod_data_source_file d5sc07180a2.cif
_cod_data_source_block '[2a]Li'
_cod_depositor_comments 'Adding full bibliography for 1576174--1576180.cif.'
_cod_original_sg_symbol_H-M 'C 2/c'
_cod_database_code 1576174
_shelx_shelxl_version_number 2018/3
_shelx_space_group_comment
;
The symmetry employed for this shelxl refinement is uniquely defined
by the following loop, which should always be used as a source of
symmetry information in preference to the above space-group names.
They are only intended as comments.
;
_shelx_estimated_absorpt_t_min 0.968
_shelx_estimated_absorpt_t_max 0.981

loop_
_space_group_symop_operation_xyz
'x, y, z'
'-x, y, -z+1/2'
'x+1/2, y+1/2, z'
'-x+1/2, y+1/2, -z+1/2'
'-x, -y, -z'
'x, -y, z-1/2'
'-x+1/2, -y+1/2, -z'
'x+1/2, -y+1/2, z-1/2'

loop_
_atom_site_label
_atom_site_type_symbol
_atom_site_fract_x
_atom_site_fract_y
_atom_site_fract_z
_atom_site_U_iso_or_equiv
_atom_site_adp_type
_atom_site_occupancy
_atom_site_site_symmetry_order
_atom_site_calc_flag
_atom_site_refinement_flags_posn
_atom_site_refinement_flags_adp
_atom_site_refinement_flags_occupancy
_atom_site_disorder_assembly
_atom_site_disorder_group
H1 H 1.000000 0.618(2) 0.250000 0.036(9) Uiso 1 2 d DS . P . .
Li1 Li 0.500000 0.6650(7) 0.250000 0.087(3) Uani 1 2 d S T P . .
B1 B 0.93960(15) 0.67693(17) 0.25314(13) 0.0285(6) Uani 1 1 d D . . . .
C1 C 0.89833(14) 0.65963(15) 0.32937(12) 0.0329(6) Uani 1 1 d . . . . .
C2 C 0.92514(16) 0.59623(17) 0.37633(13) 0.0392(6) Uani 1 1 d . . . . .
H2 H 0.969204 0.561493 0.363142 0.047 Uiso 1 1 calc R U . . .
C3 C 0.8900(2) 0.5818(2) 0.44165(16) 0.0579(9) Uani 1 1 d . . . . .
H3 H 0.909586 0.537679 0.471283 0.069 Uiso 1 1 calc R U . . .
C4 C 0.8257(3) 0.6332(2) 0.46271(18) 0.0785(12) Uani 1 1 d . . . . .
H4 H 0.801107 0.624019 0.506644 0.094 Uiso 1 1 calc R U . . .
C5 C 0.7983(3) 0.6975(2) 0.41866(19) 0.0747(11) Uani 1 1 d . . . . .
H5 H 0.755489 0.732996 0.433465 0.090 Uiso 1 1 calc R U . . .
C6 C 0.83253(19) 0.71169(18) 0.35235(15) 0.0484(7) Uani 1 1 d . . . . .
C7 C 0.8006(2) 0.7844(2) 0.30711(18) 0.0671(10) Uani 1 1 d . . . . .
H7A H 0.845505 0.821544 0.294567 0.101 Uiso 1 1 calc R U . . .
H7B H 0.760663 0.816806 0.333348 0.101 Uiso 1 1 calc R U . . .
H7C H 0.774933 0.761591 0.264339 0.101 Uiso 1 1 calc R U . . .
C8 C 0.88481(14) 0.65385(18) 0.18335(13) 0.0384(6) Uani 1 1 d . . . . .
C9 C 0.86334(18) 0.7189(2) 0.13539(15) 0.0567(9) Uani 1 1 d . . . . .
H9 H 0.880938 0.775119 0.144648 0.068 Uiso 1 1 calc R U . . .
C10 C 0.8166(2) 0.7025(4) 0.07437(18) 0.0882(15) Uani 1 1 d . . . . .
H10 H 0.803055 0.747637 0.043365 0.106 Uiso 1 1 calc R U . . .
C11 C 0.7902(2) 0.6210(4) 0.0591(2) 0.1010(19) Uani 1 1 d . . . . .
H11 H 0.759081 0.609959 0.017690 0.121 Uiso 1 1 calc R U . . .
C12 C 0.8099(2) 0.5561(3) 0.1052(2) 0.0808(13) Uani 1 1 d . . . . .
H12 H 0.791464 0.500383 0.095180 0.097 Uiso 1 1 calc R U . . .
C13 C 0.85667(16) 0.5707(2) 0.16671(15) 0.0514(8) Uani 1 1 d . . . . .
C14 C 0.8779(2) 0.4954(2) 0.2133(2) 0.0695(10) Uani 1 1 d . . . . .
H14A H 0.848260 0.445322 0.196574 0.104 Uiso 1 1 calc R U . . .
H14B H 0.862958 0.507854 0.261624 0.104 Uiso 1 1 calc R U . . .
H14C H 0.936229 0.484523 0.211561 0.104 Uiso 1 1 calc R U . . .
C15 C 1.000000 0.7579(2) 0.250000 0.0347(8) Uani 1 2 d S T P . .
H15A H 1.004006 0.792571 0.293172 0.042 Uiso 0.5 1 calc R U P . .
H15B H 0.995994 0.792571 0.206828 0.042 Uiso 0.5 1 calc R U P . .
O1_1 O 0.46831(18) 0.7349(2) 0.3300(2) 0.1105(11) Uani 0.672(15) 1 d D U P A 1
C1_1 C 0.3846(4) 0.7549(6) 0.3482(5) 0.094(2) Uani 0.672(15) 1 d D U P A 1
H1A_1 H 0.348810 0.753511 0.305939 0.113 Uiso 0.672(15) 1 calc R U P A 1
H1B_1 H 0.364146 0.713614 0.382711 0.113 Uiso 0.672(15) 1 calc R U P A 1
C2_1 C 0.3871(7) 0.8400(8) 0.3783(6) 0.105(3) Uani 0.672(15) 1 d D U P A 1
H2A_1 H 0.346338 0.845799 0.415342 0.126 Uiso 0.672(15) 1 calc R U P A 1
H2B_1 H 0.375966 0.883069 0.341649 0.126 Uiso 0.672(15) 1 calc R U P A 1
C3_1 C 0.4692(8) 0.8503(6) 0.4079(7) 0.109(3) Uani 0.672(15) 1 d D U P A 1
H3A_1 H 0.489639 0.908199 0.399023 0.131 Uiso 0.672(15) 1 calc R U P A 1
H3B_1 H 0.469816 0.840227 0.459169 0.131 Uiso 0.672(15) 1 calc R U P A 1
C4_1 C 0.5189(6) 0.7872(6) 0.3724(8) 0.150(5) Uani 0.672(15) 1 d D U P A 1
H4A_1 H 0.559191 0.816032 0.343010 0.180 Uiso 0.672(15) 1 calc R U P A 1
H4B_1 H 0.548449 0.752249 0.407648 0.180 Uiso 0.672(15) 1 calc R U P A 1
O1_2 O 0.46831(18) 0.7349(2) 0.3300(2) 0.1105(11) Uani 0.328(15) 1 d D U P A 2
C1_2 C 0.4084(15) 0.8013(16) 0.3174(10) 0.128(8) Uani 0.328(15) 1 d D U P A 2
H1A_2 H 0.357343 0.777248 0.297973 0.154 Uiso 0.328(15) 1 calc R U P A 2
H1B_2 H 0.428900 0.844249 0.284461 0.154 Uiso 0.328(15) 1 calc R U P A 2
C2_2 C 0.3958(15) 0.838(2) 0.3870(13) 0.124(9) Uani 0.328(15) 1 d D U P A 2
H2A_2 H 0.377829 0.898018 0.382616 0.149 Uiso 0.328(15) 1 calc R U P A 2
H2B_2 H 0.354278 0.806187 0.412514 0.149 Uiso 0.328(15) 1 calc R U P A 2
C3_2 C 0.4741(16) 0.8337(18) 0.4243(12) 0.128(8) Uani 0.328(15) 1 d D U P A 2
H3A_2 H 0.501363 0.889546 0.424267 0.154 Uiso 0.328(15) 1 calc R U P A 2
H3B_2 H 0.466885 0.815580 0.473461 0.154 Uiso 0.328(15) 1 calc R U P A 2
C4_2 C 0.5213(10) 0.7713(11) 0.3861(6) 0.090(4) Uani 0.328(15) 1 d D U P A 2
H4A_2 H 0.540417 0.725994 0.418350 0.108 Uiso 0.328(15) 1 calc R U P A 2
H4B_2 H 0.569167 0.798586 0.365355 0.108 Uiso 0.328(15) 1 calc R U P A 2
O1_3 O 0.59155(17) 0.5978(2) 0.27982(17) 0.0984(10) Uani 0.636(6) 1 d D U P A 1
C1_3 C 0.6009(6) 0.5756(5) 0.3514(4) 0.108(3) Uani 0.636(6) 1 d D U P A 1
H1A_3 H 0.547684 0.571991 0.374252 0.130 Uiso 0.636(6) 1 calc R U P A 1
H1B_3 H 0.635085 0.617348 0.376942 0.130 Uiso 0.636(6) 1 calc R U P A 1
C2_3 C 0.6408(8) 0.4914(7) 0.3496(7) 0.147(5) Uani 0.636(6) 1 d D U P A 1
H2A_3 H 0.672369 0.480267 0.393334 0.176 Uiso 0.636(6) 1 calc R U P A 1
H2B_3 H 0.600919 0.445345 0.342017 0.176 Uiso 0.636(6) 1 calc R U P A 1
C3_3 C 0.6927(7) 0.5007(6) 0.2905(6) 0.156(5) Uani 0.636(6) 1 d D U P A 1
H3A_3 H 0.698945 0.445525 0.266537 0.187 Uiso 0.636(6) 1 calc R U P A 1
H3B_3 H 0.746967 0.520236 0.306472 0.187 Uiso 0.636(6) 1 calc R U P A 1
C4_3 C 0.6559(4) 0.5640(6) 0.2409(4) 0.114(3) Uani 0.636(6) 1 d D U P A 1
H4A_3 H 0.695395 0.608488 0.228608 0.137 Uiso 0.636(6) 1 calc R U P A 1
H4B_3 H 0.635672 0.536342 0.197337 0.137 Uiso 0.636(6) 1 calc R U P A 1
O1_4 O 0.59155(17) 0.5978(2) 0.27982(17) 0.0984(10) Uani 0.364(6) 1 d D U P A 2
C1_4 C 0.6710(6) 0.6076(7) 0.3068(7) 0.092(4) Uani 0.364(6) 1 d D U P A 2
H1A_4 H 0.675511 0.661685 0.332934 0.110 Uiso 0.364(6) 1 calc R U P A 2
H1B_4 H 0.709647 0.609159 0.267881 0.110 Uiso 0.364(6) 1 calc R U P A 2
C2_4 C 0.6911(6) 0.5349(6) 0.3549(6) 0.068(2) Uani 0.364(6) 1 d D U P A 2
H2A_4 H 0.750375 0.528402 0.361433 0.082 Uiso 0.364(6) 1 calc R U P A 2
H2B_4 H 0.666235 0.542496 0.401272 0.082 Uiso 0.364(6) 1 calc R U P A 2
C3_4 C 0.6558(8) 0.4622(7) 0.3174(8) 0.088(3) Uani 0.364(6) 1 d D U P A 2
H3A_4 H 0.638488 0.417878 0.350575 0.105 Uiso 0.364(6) 1 calc R U P A 2
H3B_4 H 0.695033 0.437416 0.284619 0.105 Uiso 0.364(6) 1 calc R U P A 2
C4_4 C 0.5852(10) 0.4990(8) 0.2788(12) 0.152(7) Uani 0.364(6) 1 d D U P A 2
H4A_4 H 0.534453 0.480899 0.301009 0.182 Uiso 0.364(6) 1 calc R U P A 2
H4B_4 H 0.584234 0.478434 0.229693 0.182 Uiso 0.364(6) 1 calc R U P A 2
C1_5 C 0.5613(12) 0.6167(11) 0.5504(10) 0.148(6) Uani 0.5 1 d D U P B -1
H1A_5 H 0.604924 0.639969 0.522173 0.221 Uiso 0.5 1 calc R U P B -1
H1B_5 H 0.582460 0.602672 0.597321 0.221 Uiso 0.5 1 calc R U P B -1
H1C_5 H 0.517976 0.658757 0.554175 0.221 Uiso 0.5 1 calc R U P B -1
C2_5 C 0.5283(5) 0.5381(5) 0.5158(4) 0.0785(19) Uani 0.5 1 d D U P B -1
C3_5 C 0.5726(7) 0.4638(7) 0.5192(9) 0.079(3) Uani 0.5 1 d D U P B -1
H3_5 H 0.623714 0.462549 0.542838 0.094 Uiso 0.5 1 calc R U P B -1
C4_5 C 0.5418(6) 0.3915(6) 0.4878(5) 0.092(2) Uani 0.5 1 d D U P B -1
H4_5 H 0.572362 0.340602 0.491133 0.111 Uiso 0.5 1 calc R U P B -1
C5_5 C 0.4692(8) 0.3901(10) 0.4521(9) 0.107(4) Uani 0.5 1 d D U P B -1
H5_5 H 0.450603 0.339525 0.430260 0.128 Uiso 0.5 1 calc R U P B -1
C6_5 C 0.4227(6) 0.4640(7) 0.4480(5) 0.105(3) Uani 0.5 1 d D U P B -1
H6_5 H 0.371311 0.464365 0.424748 0.126 Uiso 0.5 1 calc R U P B -1
C7_5 C 0.4543(7) 0.5376(9) 0.4795(9) 0.091(4) Uani 0.5 1 d D U P B -1
H7_5 H 0.424229 0.588758 0.475972 0.109 Uiso 0.5 1 calc R U P B -1

loop_
_atom_site_aniso_label
_atom_site_aniso_U_11
_atom_site_aniso_U_22
_atom_site_aniso_U_33
_atom_site_aniso_U_23
_atom_site_aniso_U_13
_atom_site_aniso_U_12
Li1 0.057(5) 0.078(6) 0.126(8) 0.000 0.020(5) 0.000
B1 0.0276(12) 0.0283(13) 0.0293(13) -0.0025(11) -0.0040(10) 0.0052(10)
C1 0.0337(12) 0.0329(13) 0.0322(12) -0.0048(10) 0.0004(10) 0.0005(10)
C2 0.0428(14) 0.0381(14) 0.0369(14) 0.0010(11) 0.0056(11) 0.0039(11)
C3 0.082(2) 0.0501(17) 0.0427(16) 0.0086(14) 0.0176(15) 0.0084(16)
C4 0.112(3) 0.071(2) 0.054(2) 0.0109(18) 0.048(2) 0.022(2)
C5 0.092(3) 0.069(2) 0.065(2) 0.0009(18) 0.041(2) 0.033(2)
C6 0.0564(17) 0.0442(16) 0.0452(15) -0.0039(13) 0.0129(13) 0.0142(13)
C7 0.073(2) 0.064(2) 0.065(2) 0.0031(17) 0.0171(17) 0.0405(18)
C8 0.0235(11) 0.0610(17) 0.0306(13) -0.0075(12) -0.0008(9) 0.0041(11)
C9 0.0462(16) 0.088(2) 0.0356(15) 0.0016(15) -0.0085(12) 0.0194(16)
C10 0.058(2) 0.166(5) 0.0393(18) 0.004(2) -0.0182(16) 0.031(3)
C11 0.045(2) 0.215(6) 0.042(2) -0.037(3) -0.0154(16) -0.005(3)
C12 0.0418(18) 0.140(4) 0.060(2) -0.046(3) 0.0012(16) -0.025(2)
C13 0.0316(14) 0.079(2) 0.0439(16) -0.0223(15) 0.0036(11) -0.0149(14)
C14 0.071(2) 0.056(2) 0.082(2) -0.0192(18) 0.0067(18) -0.0326(17)
C15 0.048(2) 0.0261(17) 0.0298(17) 0.000 -0.0025(15) 0.000
O1_1 0.0710(18) 0.101(2) 0.160(3) -0.038(2) 0.0073(18) 0.0200(16)
C1_1 0.061(3) 0.114(6) 0.108(6) 0.004(4) 0.024(3) 0.015(3)
C2_1 0.128(6) 0.114(6) 0.074(6) 0.007(5) 0.022(5) 0.049(6)
C3_1 0.134(8) 0.057(4) 0.138(9) 0.007(4) 0.013(6) 0.007(4)
C4_1 0.082(4) 0.076(5) 0.293(13) -0.063(7) 0.029(6) -0.028(4)
O1_2 0.0710(18) 0.101(2) 0.160(3) -0.038(2) 0.0073(18) 0.0200(16)
C1_2 0.130(14) 0.153(14) 0.099(11) -0.053(10) -0.056(9) 0.069(11)
C2_2 0.112(12) 0.143(17) 0.115(12) -0.071(13) -0.043(10) 0.048(11)
C3_2 0.114(12) 0.201(19) 0.067(9) -0.027(10) -0.030(8) 0.036(13)
C4_2 0.090(8) 0.144(12) 0.037(6) 0.045(5) -0.001(4) 0.027(6)
O1_3 0.0603(15) 0.130(2) 0.106(2) 0.0101(19) 0.0251(15) 0.0280(16)
C1_3 0.133(7) 0.088(5) 0.107(4) 0.020(4) 0.052(4) 0.041(4)
C2_3 0.169(11) 0.099(7) 0.174(9) 0.034(6) 0.069(7) 0.051(7)
C3_3 0.148(8) 0.078(5) 0.246(11) 0.038(6) 0.111(7) 0.057(5)
C4_3 0.073(4) 0.162(8) 0.108(5) -0.014(4) 0.041(4) 0.022(4)
O1_4 0.0603(15) 0.130(2) 0.106(2) 0.0101(19) 0.0251(15) 0.0280(16)
C1_4 0.075(5) 0.069(5) 0.131(10) 0.012(6) 0.007(6) 0.003(5)
C2_4 0.050(5) 0.065(6) 0.090(7) 0.001(4) 0.027(4) -0.001(4)
C3_4 0.067(7) 0.066(4) 0.131(11) -0.011(6) 0.026(6) -0.011(5)
C4_4 0.125(11) 0.121(5) 0.208(16) -0.017(11) -0.066(10) -0.013(7)
C1_5 0.229(18) 0.116(7) 0.099(11) -0.033(8) 0.044(11) -0.051(10)
C2_5 0.092(5) 0.082(4) 0.062(5) -0.001(4) 0.016(4) 0.009(4)
C3_5 0.061(7) 0.105(5) 0.070(6) 0.003(4) 0.017(5) 0.022(4)
C4_5 0.110(6) 0.085(4) 0.082(6) 0.006(4) 0.024(4) 0.022(4)
C5_5 0.115(7) 0.121(8) 0.085(8) -0.021(7) 0.022(5) -0.019(6)
C6_5 0.083(6) 0.167(9) 0.064(5) 0.013(6) -0.004(4) 0.002(5)
C7_5 0.079(8) 0.113(7) 0.081(7) 0.023(5) 0.020(6) 0.040(5)

loop_
_atom_type_symbol
_atom_type_description
_atom_type_scat_dispersion_real
_atom_type_scat_dispersion_imag
_atom_type_scat_source
C C 0.0033 0.0016 'International Tables Vol C Tables 4.2.6.8 and 6.1.1.4'
H H 0.0000 0.0000 'International Tables Vol C Tables 4.2.6.8 and 6.1.1.4'
B B 0.0013 0.0007 'International Tables Vol C Tables 4.2.6.8 and 6.1.1.4'
Li Li -0.0003 0.0001 'International Tables Vol C Tables 4.2.6.8 and 6.1.1.4'
O O 0.0106 0.0060 'International Tables Vol C Tables 4.2.6.8 and 6.1.1.4'

loop_
_geom_angle_atom_site_label_1
_geom_angle_atom_site_label_2
_geom_angle_atom_site_label_3
_geom_angle
_geom_angle_site_symmetry_1
_geom_angle_site_symmetry_3
_geom_angle_publ_flag
O1_4 Li1 O1_3 113.1(6) . 2_655 ?
O1_3 Li1 O1_3 113.1(6) . 2_655 ?
O1_3 Li1 O1_1 108.60(14) . 2_655 ?
O1_3 Li1 O1_1 107.52(15) 2_655 2_655 ?
O1_4 Li1 O1_2 107.52(15) . . ?
O1_3 Li1 O1_1 107.52(15) . . ?
O1_3 Li1 O1_1 108.60(14) 2_655 . ?
O1_1 Li1 O1_1 111.6(6) 2_655 . ?
C15 B1 C8 118.42(19) . . ?
C15 B1 C1 115.51(18) . . ?
C8 B1 C1 116.8(2) . . ?
C15 B1 B1 51.93(12) . 2_755 ?
C8 B1 B1 119.2(2) . 2_755 ?
C1 B1 B1 119.1(2) . 2_755 ?
C15 B1 H1 95.0(11) . . ?
C8 B1 H1 101.7(6) . . ?
C1 B1 H1 103.9(5) . . ?
B1 B1 H1 43.1(11) 2_755 . ?
C2 C1 C6 116.2(2) . . ?
C2 C1 B1 123.4(2) . . ?
C6 C1 B1 120.3(2) . . ?
C3 C2 C1 123.3(3) . . ?
C3 C2 H2 118.3 . . ?
C1 C2 H2 118.3 . . ?
C4 C3 C2 119.3(3) . . ?
C4 C3 H3 120.3 . . ?
C2 C3 H3 120.3 . . ?
C5 C4 C3 119.3(3) . . ?
C5 C4 H4 120.3 . . ?
C3 C4 H4 120.3 . . ?
C4 C5 C6 121.7(3) . . ?
C4 C5 H5 119.1 . . ?
C6 C5 H5 119.1 . . ?
C5 C6 C1 120.1(3) . . ?
C5 C6 C7 119.0(3) . . ?
C1 C6 C7 120.9(2) . . ?
C6 C7 H7A 109.5 . . ?
C6 C7 H7B 109.5 . . ?
H7A C7 H7B 109.5 . . ?
C6 C7 H7C 109.5 . . ?
H7A C7 H7C 109.5 . . ?
H7B C7 H7C 109.5 . . ?
C9 C8 C13 116.6(3) . . ?
C9 C8 B1 119.4(3) . . ?
C13 C8 B1 124.0(2) . . ?
C10 C9 C8 121.8(4) . . ?
C10 C9 H9 119.1 . . ?
C8 C9 H9 119.1 . . ?
C11 C10 C9 120.6(4) . . ?
C11 C10 H10 119.7 . . ?
C9 C10 H10 119.7 . . ?
C12 C11 C10 118.9(3) . . ?
C12 C11 H11 120.5 . . ?
C10 C11 H11 120.5 . . ?
C11 C12 C13 121.7(4) . . ?
C11 C12 H12 119.1 . . ?
C13 C12 H12 119.1 . . ?
C12 C13 C8 120.4(4) . . ?
C12 C13 C14 118.3(3) . . ?
C8 C13 C14 121.3(2) . . ?
C13 C14 H14A 109.5 . . ?
C13 C14 H14B 109.5 . . ?
H14A C14 H14B 109.5 . . ?
C13 C14 H14C 109.5 . . ?
H14A C14 H14C 109.5 . . ?
H14B C14 H14C 109.5 . . ?
B1 C15 B1 76.1(2) . 2_755 ?
B1 C15 H15A 115.8 . . ?
B1 C15 H15A 115.8 2_755 . ?
B1 C15 H15B 115.8 . . ?
B1 C15 H15B 115.8 2_755 . ?
H15A C15 H15B 112.8 . . ?
C4_1 O1_1 C1_1 106.7(6) . . ?
C4_1 O1_1 Li1 127.4(5) . . ?
C1_1 O1_1 Li1 125.0(4) . . ?
C2_1 C1_1 O1_1 105.8(6) . . ?
C2_1 C1_1 H1A_1 110.6 . . ?
O1_1 C1_1 H1A_1 110.6 . . ?
C2_1 C1_1 H1B_1 110.6 . . ?
O1_1 C1_1 H1B_1 110.6 . . ?
H1A_1 C1_1 H1B_1 108.7 . . ?
C1_1 C2_1 C3_1 105.8(7) . . ?
C1_1 C2_1 H2A_1 110.6 . . ?
C3_1 C2_1 H2A_1 110.6 . . ?
C1_1 C2_1 H2B_1 110.6 . . ?
C3_1 C2_1 H2B_1 110.6 . . ?
H2A_1 C2_1 H2B_1 108.7 . . ?
C4_1 C3_1 C2_1 105.6(7) . . ?
C4_1 C3_1 H3A_1 110.6 . . ?
C2_1 C3_1 H3A_1 110.6 . . ?
C4_1 C3_1 H3B_1 110.6 . . ?
C2_1 C3_1 H3B_1 110.6 . . ?
H3A_1 C3_1 H3B_1 108.8 . . ?
O1_1 C4_1 C3_1 109.3(7) . . ?
O1_1 C4_1 H4A_1 109.8 . . ?
C3_1 C4_1 H4A_1 109.8 . . ?
O1_1 C4_1 H4B_1 109.8 . . ?
C3_1 C4_1 H4B_1 109.8 . . ?
H4A_1 C4_1 H4B_1 108.3 . . ?
C1_2 O1_2 C4_2 103.2(9) . . ?
C1_2 O1_2 Li1 117.9(7) . . ?
C4_2 O1_2 Li1 127.9(7) . . ?
O1_2 C1_2 C2_2 104.3(13) . . ?
O1_2 C1_2 H1A_2 110.9 . . ?
C2_2 C1_2 H1A_2 110.9 . . ?
O1_2 C1_2 H1B_2 110.9 . . ?
C2_2 C1_2 H1B_2 110.9 . . ?
H1A_2 C1_2 H1B_2 108.9 . . ?
C3_2 C2_2 C1_2 106.2(12) . . ?
C3_2 C2_2 H2A_2 110.5 . . ?
C1_2 C2_2 H2A_2 110.5 . . ?
C3_2 C2_2 H2B_2 110.5 . . ?
C1_2 C2_2 H2B_2 110.5 . . ?
H2A_2 C2_2 H2B_2 108.7 . . ?
C4_2 C3_2 C2_2 105.5(11) . . ?
C4_2 C3_2 H3A_2 110.6 . . ?
C2_2 C3_2 H3A_2 110.6 . . ?
C4_2 C3_2 H3B_2 110.6 . . ?
C2_2 C3_2 H3B_2 110.6 . . ?
H3A_2 C3_2 H3B_2 108.8 . . ?
C3_2 C4_2 O1_2 107.9(10) . . ?
C3_2 C4_2 H4A_2 110.1 . . ?
O1_2 C4_2 H4A_2 110.1 . . ?
C3_2 C4_2 H4B_2 110.1 . . ?
O1_2 C4_2 H4B_2 110.1 . . ?
H4A_2 C4_2 H4B_2 108.4 . . ?
C4_3 O1_3 C1_3 110.2(5) . . ?
C4_3 O1_3 Li1 130.4(4) . . ?
C1_3 O1_3 Li1 119.4(3) . . ?
O1_3 C1_3 C2_3 103.8(7) . . ?
O1_3 C1_3 H1A_3 111.0 . . ?
C2_3 C1_3 H1A_3 111.0 . . ?
O1_3 C1_3 H1B_3 111.0 . . ?
C2_3 C1_3 H1B_3 111.0 . . ?
H1A_3 C1_3 H1B_3 109.0 . . ?
C3_3 C2_3 C1_3 101.5(7) . . ?
C3_3 C2_3 H2A_3 111.5 . . ?
C1_3 C2_3 H2A_3 111.5 . . ?
C3_3 C2_3 H2B_3 111.5 . . ?
C1_3 C2_3 H2B_3 111.5 . . ?
H2A_3 C2_3 H2B_3 109.3 . . ?
C2_3 C3_3 C4_3 108.8(7) . . ?
C2_3 C3_3 H3A_3 109.9 . . ?
C4_3 C3_3 H3A_3 109.9 . . ?
C2_3 C3_3 H3B_3 109.9 . . ?
C4_3 C3_3 H3B_3 109.9 . . ?
H3A_3 C3_3 H3B_3 108.3 . . ?
O1_3 C4_3 C3_3 102.7(5) . . ?
O1_3 C4_3 H4A_3 111.2 . . ?
C3_3 C4_3 H4A_3 111.2 . . ?
O1_3 C4_3 H4B_3 111.2 . . ?
C3_3 C4_3 H4B_3 111.2 . . ?
H4A_3 C4_3 H4B_3 109.1 . . ?
C1_4 O1_4 C4_4 100.1(7) . . ?
C1_4 O1_4 Li1 140.2(6) . . ?
C4_4 O1_4 Li1 119.6(6) . . ?
O1_4 C1_4 C2_4 109.4(8) . . ?
O1_4 C1_4 H1A_4 109.8 . . ?
C2_4 C1_4 H1A_4 109.8 . . ?
O1_4 C1_4 H1B_4 109.8 . . ?
C2_4 C1_4 H1B_4 109.8 . . ?
H1A_4 C1_4 H1B_4 108.2 . . ?
C3_4 C2_4 C1_4 102.7(9) . . ?
C3_4 C2_4 H2A_4 111.2 . . ?
C1_4 C2_4 H2A_4 111.2 . . ?
C3_4 C2_4 H2B_4 111.2 . . ?
C1_4 C2_4 H2B_4 111.2 . . ?
H2A_4 C2_4 H2B_4 109.1 . . ?
C2_4 C3_4 C4_4 103.7(9) . . ?
C2_4 C3_4 H3A_4 111.0 . . ?
C4_4 C3_4 H3A_4 111.0 . . ?
C2_4 C3_4 H3B_4 111.0 . . ?
C4_4 C3_4 H3B_4 111.0 . . ?
H3A_4 C3_4 H3B_4 109.0 . . ?
C3_4 C4_4 O1_4 109.4(8) . . ?
C3_4 C4_4 H4A_4 109.8 . . ?
O1_4 C4_4 H4A_4 109.8 . . ?
C3_4 C4_4 H4B_4 109.8 . . ?
O1_4 C4_4 H4B_4 109.8 . . ?
H4A_4 C4_4 H4B_4 108.2 . . ?
C2_5 C1_5 H1A_5 109.5 . . ?
C2_5 C1_5 H1B_5 109.5 . . ?
H1A_5 C1_5 H1B_5 109.5 . . ?
C2_5 C1_5 H1C_5 109.5 . . ?
H1A_5 C1_5 H1C_5 109.5 . . ?
H1B_5 C1_5 H1C_5 109.5 . . ?
C3_5 C2_5 C7_5 118.4(9) . . ?
C3_5 C2_5 C1_5 119.6(11) . . ?
C7_5 C2_5 C1_5 122.0(10) . . ?
C4_5 C3_5 C2_5 119.5(9) . . ?
C4_5 C3_5 H3_5 120.3 . . ?
C2_5 C3_5 H3_5 120.3 . . ?
C5_5 C4_5 C3_5 122.6(10) . . ?
C5_5 C4_5 H4_5 118.7 . . ?
C3_5 C4_5 H4_5 118.7 . . ?
C4_5 C5_5 C6_5 119.4(11) . . ?
C4_5 C5_5 H5_5 120.3 . . ?
C6_5 C5_5 H5_5 120.3 . . ?
C5_5 C6_5 C7_5 117.8(10) . . ?
C5_5 C6_5 H6_5 121.1 . . ?
C7_5 C6_5 H6_5 121.1 . . ?
C2_5 C7_5 C6_5 122.2(10) . . ?
C2_5 C7_5 H7_5 118.9 . . ?
C6_5 C7_5 H7_5 118.9 . . ?

loop_
_geom_bond_atom_site_label_1
_geom_bond_atom_site_label_2
_geom_bond_distance
_geom_bond_site_symmetry_2
_geom_bond_publ_flag
Li1 O1_4 1.905(6) . ?
Li1 O1_3 1.905(6) . ?
Li1 O1_3 1.905(6) 2_655 ?
Li1 O1_1 1.942(7) 2_655 ?
Li1 O1_2 1.942(7) . ?
Li1 O1_1 1.942(7) . ?
B1 C15 1.607(4) . ?
B1 C8 1.619(3) . ?
B1 C1 1.625(4) . ?
B1 B1 1.982(5) 2_755 ?
B1 H1 1.36(2) . ?
C1 C2 1.394(4) . ?
C1 C6 1.424(4) . ?
C2 C3 1.390(4) . ?
C2 H2 0.9400 . ?
C3 C4 1.388(5) . ?
C3 H3 0.9400 . ?
C4 C5 1.375(5) . ?
C4 H4 0.9400 . ?
C5 C6 1.399(4) . ?
C5 H5 0.9400 . ?
C6 C7 1.509(4) . ?
C7 H7A 0.9700 . ?
C7 H7B 0.9700 . ?
C7 H7C 0.9700 . ?
C8 C9 1.401(4) . ?
C8 C13 1.413(4) . ?
C9 C10 1.393(5) . ?
C9 H9 0.9400 . ?
C10 C11 1.373(7) . ?
C10 H10 0.9400 . ?
C11 C12 1.371(7) . ?
C11 H11 0.9400 . ?
C12 C13 1.395(4) . ?
C12 H12 0.9400 . ?
C13 C14 1.504(5) . ?
C14 H14A 0.9700 . ?
C14 H14B 0.9700 . ?
C14 H14C 0.9700 . ?
C15 H15A 0.9800 . ?
C15 H15B 0.9800 . ?
O1_1 C4_1 1.404(8) . ?
O1_1 C1_1 1.453(6) . ?
C1_1 C2_1 1.446(11) . ?
C1_1 H1A_1 0.9800 . ?
C1_1 H1B_1 0.9800 . ?
C2_1 C3_1 1.454(10) . ?
C2_1 H2A_1 0.9800 . ?
C2_1 H2B_1 0.9800 . ?
C3_1 C4_1 1.451(9) . ?
C3_1 H3A_1 0.9800 . ?
C3_1 H3B_1 0.9800 . ?
C4_1 H4A_1 0.9800 . ?
C4_1 H4B_1 0.9800 . ?
O1_2 C1_2 1.443(12) . ?
O1_2 C4_2 1.470(12) . ?
C1_2 C2_2 1.455(14) . ?
C1_2 H1A_2 0.9800 . ?
C1_2 H1B_2 0.9800 . ?
C2_2 C3_2 1.449(13) . ?
C2_2 H2A_2 0.9800 . ?
C2_2 H2B_2 0.9800 . ?
C3_2 C4_2 1.447(13) . ?
C3_2 H3A_2 0.9800 . ?
C3_2 H3B_2 0.9800 . ?
C4_2 H4A_2 0.9800 . ?
C4_2 H4B_2 0.9800 . ?
O1_3 C4_3 1.400(6) . ?
O1_3 C1_3 1.401(7) . ?
C1_3 C2_3 1.469(9) . ?
C1_3 H1A_3 0.9800 . ?
C1_3 H1B_3 0.9800 . ?
C2_3 C3_3 1.424(10) . ?
C2_3 H2A_3 0.9800 . ?
C2_3 H2B_3 0.9800 . ?
C3_3 C4_3 1.481(10) . ?
C3_3 H3A_3 0.9800 . ?
C3_3 H3B_3 0.9800 . ?
C4_3 H4A_3 0.9800 . ?
C4_3 H4B_3 0.9800 . ?
O1_4 C1_4 1.395(10) . ?
O1_4 C4_4 1.549(11) . ?
C1_4 C2_4 1.487(11) . ?
C1_4 H1A_4 0.9800 . ?
C1_4 H1B_4 0.9800 . ?
C2_4 C3_4 1.452(12) . ?
C2_4 H2A_4 0.9800 . ?
C2_4 H2B_4 0.9800 . ?
C3_4 C4_4 1.470(12) . ?
C3_4 H3A_4 0.9800 . ?
C3_4 H3B_4 0.9800 . ?
C4_4 H4A_4 0.9800 . ?
C4_4 H4B_4 0.9800 . ?
C1_5 C2_5 1.487(18) . ?
C1_5 H1A_5 0.9700 . ?
C1_5 H1B_5 0.9700 . ?
C1_5 H1C_5 0.9700 . ?
C2_5 C3_5 1.369(11) . ?
C2_5 C7_5 1.379(11) . ?
C3_5 C4_5 1.368(11) . ?
C3_5 H3_5 0.9400 . ?
C4_5 C5_5 1.354(11) . ?
C4_5 H4_5 0.9400 . ?
C5_5 C6_5 1.384(13) . ?
C5_5 H5_5 0.9400 . ?
C6_5 C7_5 1.390(12) . ?
C6_5 H6_5 0.9400 . ?
C7_5 H7_5 0.9400 . ?

loop_
_geom_torsion_atom_site_label_1
_geom_torsion_atom_site_label_2
_geom_torsion_atom_site_label_3
_geom_torsion_atom_site_label_4
_geom_torsion
_geom_torsion_site_symmetry_1
_geom_torsion_site_symmetry_2
_geom_torsion_site_symmetry_3
_geom_torsion_site_symmetry_4
_geom_torsion_publ_flag
C15 B1 C1 C2 -102.3(3) . . . . ?
C8 B1 C1 C2 111.5(3) . . . . ?
B1 B1 C1 C2 -43.4(3) 2_755 . . . ?
C15 B1 C1 C6 76.1(3) . . . . ?
C8 B1 C1 C6 -70.2(3) . . . . ?
B1 B1 C1 C6 135.0(2) 2_755 . . . ?
C6 C1 C2 C3 1.2(4) . . . . ?
B1 C1 C2 C3 179.7(3) . . . . ?
C1 C2 C3 C4 -1.0(5) . . . . ?
C2 C3 C4 C5 -0.3(6) . . . . ?
C3 C4 C5 C6 1.3(7) . . . . ?
C4 C5 C6 C1 -1.0(6) . . . . ?
C4 C5 C6 C7 -179.0(4) . . . . ?
C2 C1 C6 C5 -0.2(4) . . . . ?
B1 C1 C6 C5 -178.7(3) . . . . ?
C2 C1 C6 C7 177.7(3) . . . . ?
B1 C1 C6 C7 -0.8(4) . . . . ?
C15 B1 C8 C9 -27.0(3) . . . . ?
C1 B1 C8 C9 118.3(3) . . . . ?
B1 B1 C8 C9 -86.9(2) 2_755 . . . ?
C15 B1 C8 C13 152.7(2) . . . . ?
C1 B1 C8 C13 -62.0(3) . . . . ?
B1 B1 C8 C13 92.8(2) 2_755 . . . ?
C13 C8 C9 C10 0.0(4) . . . . ?
B1 C8 C9 C10 179.7(3) . . . . ?
C8 C9 C10 C11 -0.3(5) . . . . ?
C9 C10 C11 C12 0.6(6) . . . . ?
C10 C11 C12 C13 -0.6(6) . . . . ?
C11 C12 C13 C8 0.4(5) . . . . ?
C11 C12 C13 C14 -178.0(3) . . . . ?
C9 C8 C13 C12 0.0(4) . . . . ?
B1 C8 C13 C12 -179.7(2) . . . . ?
C9 C8 C13 C14 178.3(3) . . . . ?
B1 C8 C13 C14 -1.4(4) . . . . ?
C8 B1 C15 B1 -106.3(2) . . . 2_755 ?
C1 B1 C15 B1 108.1(2) . . . 2_755 ?
C4_1 O1_1 C1_1 C2_1 22.8(10) . . . . ?
Li1 O1_1 C1_1 C2_1 -146.9(7) . . . . ?
O1_1 C1_1 C2_1 C3_1 -26.8(12) . . . . ?
C1_1 C2_1 C3_1 C4_1 20.6(14) . . . . ?
C1_1 O1_1 C4_1 C3_1 -10.0(11) . . . . ?
Li1 O1_1 C4_1 C3_1 159.4(7) . . . . ?
C2_1 C3_1 C4_1 O1_1 -6.5(14) . . . . ?
C4_2 O1_2 C1_2 C2_2 -35(3) . . . . ?
Li1 O1_2 C1_2 C2_2 177.6(18) . . . . ?
O1_2 C1_2 C2_2 C3_2 34(3) . . . . ?
C1_2 C2_2 C3_2 C4_2 -18(3) . . . . ?
C2_2 C3_2 C4_2 O1_2 -4(3) . . . . ?
C1_2 O1_2 C4_2 C3_2 25(2) . . . . ?
Li1 O1_2 C4_2 C3_2 167.2(16) . . . . ?
C4_3 O1_3 C1_3 C2_3 -32.1(10) . . . . ?
Li1 O1_3 C1_3 C2_3 147.9(8) . . . . ?
O1_3 C1_3 C2_3 C3_3 35.5(14) . . . . ?
C1_3 C2_3 C3_3 C4_3 -27.6(17) . . . . ?
C1_3 O1_3 C4_3 C3_3 14.5(10) . . . . ?
Li1 O1_3 C4_3 C3_3 -165.5(7) . . . . ?
C2_3 C3_3 C4_3 O1_3 9.3(15) . . . . ?
C4_4 O1_4 C1_4 C2_4 -30.6(14) . . . . ?
Li1 O1_4 C1_4 C2_4 147.6(6) . . . . ?
O1_4 C1_4 C2_4 C3_4 40.9(13) . . . . ?
C1_4 C2_4 C3_4 C4_4 -30.7(17) . . . . ?
C2_4 C3_4 C4_4 O1_4 14(2) . . . . ?
C1_4 O1_4 C4_4 C3_4 10.4(18) . . . . ?
Li1 O1_4 C4_4 C3_4 -168.3(11) . . . . ?
C7_5 C2_5 C3_5 C4_5 -1(2) . . . . ?
C1_5 C2_5 C3_5 C4_5 179.5(12) . . . . ?
C2_5 C3_5 C4_5 C5_5 1(2) . . . . ?
C3_5 C4_5 C5_5 C6_5 -1(2) . . . . ?
C4_5 C5_5 C6_5 C7_5 2(2) . . . . ?
C3_5 C2_5 C7_5 C6_5 2(3) . . . . ?
C1_5 C2_5 C7_5 C6_5 -179.0(13) . . . . ?
C5_5 C6_5 C7_5 C2_5 -2(2) . . . . ?
